data_8000370
loop_
_publ_author_name
'Andrzejewski, Micha\/l'
'Katrusiak, Andrzej'

_publ_section_title
;
 Piezochromic Porous Metal-Organic Framework.
;
_journal_issue 1
_journal_name_full 'The journal of physical chemistry letters'
_journal_page_first 279
_journal_page_last 284
_journal_paper_doi 10.1021/acs.jpclett.6b02458
_journal_volume 8
_journal_year 2017
_chemical_formula_moiety 'C14 H18 Co N2 O5'
_chemical_formula_sum 'C14 H18 Co N2 O5'
_chemical_formula_weight 353.23
_chemical_name_common AMU1
_chemical_name_systematic
;
Co(1,4-benzenedicarboxylate)(1,4-diazabicyclo[2.2.2]octane)H2O
;
_space_group_crystal_system monoclinic
_space_group_IT_number 6
_space_group_name_Hall 'P -2y'
_space_group_name_H-M_alt 'P 1 m 1'
_atom_sites_solution_hydrogens mixed
_atom_sites_solution_primary direct
_audit_creation_date 2016-07-12
_audit_creation_method
;
Olex2 1.2
(compiled 2016.02.19 svn.r3266 for OlexSys, GUI svn.r5155)
;
_cell_angle_alpha 90
_cell_angle_beta 95.28(3)
_cell_angle_gamma 90
_cell_formula_units_Z 1
_cell_length_a 6.0655(6)
_cell_length_b 7.0740(6)
_cell_length_c 10.725(11)
_cell_measurement_reflns_used 590
_cell_measurement_temperature 296(2)
_cell_measurement_theta_max 52.736
_cell_measurement_theta_min 9.906
_cell_volume 458.2(5)
_computing_molecular_graphics 'Olex2 (Dolomanov et al., 2009)'
_computing_publication_material 'Olex2 (Dolomanov et al., 2009)'
_computing_structure_refinement 'ShelXL (Sheldrick, 2015)'
_computing_structure_solution 'ShelXS (Sheldrick, 2008)'
_diffrn_ambient_temperature 296(2)
_diffrn_measured_fraction_theta_full 0.319
_diffrn_measured_fraction_theta_max 0.311
_diffrn_measurement_device_type 'multiwire proportional'
_diffrn_measurement_method 'phi and omega scans'
_diffrn_radiation_monochromator graphite
_diffrn_radiation_type MoK\a
_diffrn_radiation_wavelength 0.71073
_diffrn_reflns_av_R_equivalents 0.0680
_diffrn_reflns_av_unetI/netI 0.0803
_diffrn_reflns_Laue_measured_fraction_full 0.319
_diffrn_reflns_Laue_measured_fraction_max 0.311
_diffrn_reflns_limit_h_max 7
_diffrn_reflns_limit_h_min -7
_diffrn_reflns_limit_k_max 8
_diffrn_reflns_limit_k_min -8
_diffrn_reflns_limit_l_max 4
_diffrn_reflns_limit_l_min -4
_diffrn_reflns_number 2438
_diffrn_reflns_point_group_measured_fraction_full 0.317
_diffrn_reflns_point_group_measured_fraction_max 0.309
_diffrn_reflns_theta_full 26.000
_diffrn_reflns_theta_max 26.368
_diffrn_reflns_theta_min 4.953
_exptl_absorpt_coefficient_mu 0.957
_exptl_absorpt_correction_T_max 0.909
_exptl_absorpt_correction_T_min 0.892
_exptl_absorpt_correction_type multi-scan
_exptl_absorpt_process_details
;
Data were collected and reduced by program CrysAlisPro, 
and SCALE3 ABSPACK was used for absorption correction
;
_exptl_crystal_colour purple
_exptl_crystal_density_diffrn 1.280
_exptl_crystal_description plate
_exptl_crystal_F_000 183
_exptl_crystal_size_max 0.3
_exptl_crystal_size_mid 0.1
_exptl_crystal_size_min 0.1
_refine_diff_density_max 1.836
_refine_diff_density_min -0.640
_refine_diff_density_rms 0.243
_refine_ls_abs_structure_details
;
 Refined as a perfect inversion twin.
;
_refine_ls_abs_structure_Flack 0.5
_refine_ls_extinction_method none
_refine_ls_goodness_of_fit_ref 1.793
_refine_ls_hydrogen_treatment constr
_refine_ls_matrix_type full
_refine_ls_number_parameters 42
_refine_ls_number_reflns 590
_refine_ls_number_restraints 24
_refine_ls_restrained_S_all 121.078
_refine_ls_R_factor_all 0.1978
_refine_ls_R_factor_gt 0.1710
_refine_ls_shift/su_max 0.001
_refine_ls_shift/su_mean 0.000
_refine_ls_structure_factor_coef Fsqd
_refine_ls_weighting_details 'w=1/[\s^2^(Fo^2^)+(0.2000P)^2^] where P=(Fo^2^+2Fc^2^)/3'
_refine_ls_weighting_scheme calc
_refine_ls_wR_factor_gt 0.3964
_refine_ls_wR_factor_ref 0.4412
_reflns_Friedel_coverage 0.978
_reflns_Friedel_fraction_full 0.315
_reflns_Friedel_fraction_max 0.306
_reflns_number_gt 485
_reflns_number_total 590
_reflns_threshold_expression 'I > 2\s(I)'
_cod_data_source_file jz6b02458_si_004.cif
_cod_data_source_block 018GPa_Pm
_cod_database_code 8000370
_shelx_space_group_comment
;
The symmetry employed for this shelxl refinement is uniquely defined
by the following loop, which should always be used as a source of
symmetry information in preference to the above space-group names.
They are only intended as comments.
;
_olex2_refinement_description
;
1. Fixed Uiso
 At 1.2 times of:
  All C(H,H) groups, H3 of C3, H6 of C6, H5 of C5, H2 of C2
 At 1.5 times of:
  All O(H) groups, H1WB of C11
2. Restrained distances
 C7-C1
 1.48 with sigma of 0.002
 N1-C9
 1.48 with sigma of 0.002
 N1-C10
 1.48 with sigma of 0.002
 N1-C11
 1.48 with sigma of 0.002
 H1WA-H1WA
 1.66 with sigma of 0.001
 H1WA-O1W
 0.97 with sigma of 0.001
 O1W-H1WA
 0.97 with sigma of 0.001
 H1WB-H1WA
 1.66 with sigma of 0.002
 O1W_$2-H1WA_$2
 0.97 with sigma of 0.002
 O1-Co1 \\sim Co1-O2
 with sigma of 0.02
 C6-C7 \\sim C7-C2
 with sigma of 0.02
 C5-C8 \\sim C8-C3
 with sigma of 0.02
 C5-C8 \\sim C8-C3
 with sigma of 0.02
 O4-C4 \\sim C4-O3
 with sigma of 0.02
3. Restrained planarity
 O1, O4, O2, C7, C4, C3, C2, C1, C6, C5, C8, O3
 with sigma of 0.1
4. Uiso/Uaniso restraints and constraints
Uiso(O2) = Uiso(O1) = Uiso(O4) = Uiso(O3)
Uiso(C4) = Uiso(C3) = Uiso(C2) = Uiso(C1) = Uiso(C6) = Uiso(C5) = Uiso(C8) =
Uiso(C7)
5. Others
 Fixed Sof: H1WA(0.5) H1WB(0.5)
 Fixed X: H1WB(0.48137)
 Fixed Y: H1WB(-0.003541)
 Fixed Z: H1WB(0.086459)
6.a Secondary CH2 refined with riding coordinates:
 C9(H9A,H9B), C10(H10A,H10B), C11(H11A,H11B)
6.b Aromatic/amide H refined with riding coordinates:
 C3(H3), C2(H2), C6(H6), C5(H5)
6.c Fitted hexagon refined as free rotating group:
 C4(C3,C2,C1,C6,C5)
6.d Tetrahedral OH refined with riding coordinates:
 O1W(H1WA)
;
_olex2_submission_special_instructions 'No special instructions were received'

loop_
_space_group_symop_operation_xyz
'x, y, z'
'x, -y, z'

loop_
_atom_site_label
_atom_site_type_symbol
_atom_site_fract_x
_atom_site_fract_y
_atom_site_fract_z
_atom_site_U_iso_or_equiv
_atom_site_adp_type
_atom_site_occupancy
_atom_site_site_symmetry_order
_atom_site_calc_flag
_atom_site_refinement_flags_posn
_atom_site_refinement_flags_adp
_atom_site_refinement_flags_occupancy
Co1 Co 0.016(2) 0.0000 -0.001(4) 0.039(3) Uiso 1 2 d DS T P
O1 O 0.100(8) 0.0000 0.208(8) 0.051(6) Uiso 1 2 d DS T P
O4 O -0.101(9) 0.0000 0.803(7) 0.051(6) Uiso 1 2 d DS T P
O2 O -0.260(7) 0.0000 0.126(9) 0.051(6) Uiso 1 2 d DS T P
C7 C -0.108(6) 0.0000 0.212(5) 0.041(5) Uiso 1 2 d DS T P
N1 N 0.008(3) 0.318(3) -0.014(3) 0.027(6) Uiso 1 1 d D . .
C4 C -0.228(5) 0.0000 0.597(5) 0.041(5) Uiso 1 2 d DS T P
C3 C -0.406(4) 0.0000(7) 0.505(5) 0.041(5) Uiso 1 2 d DGS T P
H3 H -0.5504 0.0000 0.5286 0.050 Uiso 1 2 calc RS T P
C2 C -0.369(4) 0.0000(10) 0.380(5) 0.041(5) Uiso 1 2 d DGS T P
H2 H -0.4880 0.0000 0.3184 0.050 Uiso 1 2 calc RS T P
C1 C -0.154(4) 0.0000(9) 0.345(5) 0.041(5) Uiso 1 2 d DGS T P
C6 C 0.024(4) 0.0000(10) 0.436(5) 0.041(5) Uiso 1 2 d DGS T P
H6 H 0.1684 0.0000 0.4133 0.050 Uiso 1 2 calc RS T P
C5 C -0.013(4) 0.0000(7) 0.562(5) 0.041(5) Uiso 1 2 d DGS T P
H5 H 0.1061 0.0000 0.6235 0.050 Uiso 1 2 calc RS T P
O1W O 0.351(6) 0.0000 0.0070(9) 0.048(11) Uiso 1 2 d DS T P
H1WA H 0.3899 -0.0031 -0.0643 0.073 Uiso 1 2 calc DR . .
C8 C -0.262(8) 0.0000 0.714(18) 0.041(5) Uiso 1 2 d DS T P
O3 O -0.477(7) 0.0000 0.742(7) 0.051(6) Uiso 1 2 d DS T P
C9 C 0.118(6) 0.392(6) -0.122(4) 0.050(11) Uiso 1 1 d D . .
H9A H 0.0409 0.3458 -0.1989 0.060 Uiso 1 1 calc R . .
H9B H 0.2692 0.3458 -0.1169 0.060 Uiso 1 1 calc R . .
C10 C -0.222(4) 0.390(4) -0.018(9) 0.035(9) Uiso 1 1 d D . .
H10A H -0.2913 0.3436 0.0538 0.042 Uiso 1 1 calc R . .
H10B H -0.3063 0.3436 -0.0933 0.042 Uiso 1 1 calc R . .
C11 C 0.155(7) 0.394(5) 0.092(4) 0.038(9) Uiso 1 1 d D . .
H11A H 0.3050 0.3487 0.0862 0.045 Uiso 1 1 calc R . .
H11B H 0.1064 0.3487 0.1703 0.045 Uiso 1 1 calc R . .
H1WB H 0.4814 -0.0035 0.0865 0.057 Uiso 1 2 d DR . .

loop_
_atom_type_symbol
_atom_type_description
_atom_type_scat_dispersion_real
_atom_type_scat_dispersion_imag
_atom_type_scat_source
C C 0.0033 0.0016 'International Tables Vol C Tables 4.2.6.8 and 6.1.1.4'
H H 0.0000 0.0000 'International Tables Vol C Tables 4.2.6.8 and 6.1.1.4'
Co Co 0.3494 0.9721 'International Tables Vol C Tables 4.2.6.8 and 6.1.1.4'
N N 0.0061 0.0033 'International Tables Vol C Tables 4.2.6.8 and 6.1.1.4'
O O 0.0106 0.0060 'International Tables Vol C Tables 4.2.6.8 and 6.1.1.4'

loop_
_geom_angle_atom_site_label_1
_geom_angle_atom_site_label_2
_geom_angle_atom_site_label_3
_geom_angle
_geom_angle_site_symmetry_1
_geom_angle_site_symmetry_3
Co1 Co1 O1 0(10) 2 .
Co1 Co1 O4 0(10) 2 1_554
Co1 Co1 O2 0(10) 2 .
Co1 Co1 N1 0(10) 2 2
Co1 Co1 N1 0(10) 2 .
Co1 Co1 O1W 0(10) 2 .
O1 Co1 O2 61(2) . .
O1 Co1 N1 93.6(12) . 2
O1 Co1 N1 93.6(12) . .
O4 Co1 O1 174(2) 1_554 .
O4 Co1 O2 113(2) 1_554 .
O4 Co1 N1 86.4(12) 1_554 .
O4 Co1 N1 86.4(12) 1_554 2
O2 Co1 N1 91.4(11) . .
O2 Co1 N1 91.4(11) . 2
N1 Co1 N1 173(2) 2 .
O1W Co1 O1 80.0(17) . .
O1W Co1 O4 106(2) . 1_554
O1W Co1 O2 141(2) . .
O1W Co1 N1 91.1(7) . .
O1W Co1 N1 91.1(7) . 2
Co1 O1 Co1 0.0(6) 2 .
C7 O1 Co1 84(4) . 2
C7 O1 Co1 84(4) . .
C8 O4 Co1 151(8) . 1_556
Co1 O2 Co1 0.0(17) 2 .
C7 O2 Co1 84(3) . 2
C7 O2 Co1 84(3) . .
O1 C7 C1 108(4) . .
O2 C7 O1 131(8) . .
O2 C7 C1 121(5) . .
Co1 N1 Co1 0.0(18) 2 .
C9 N1 Co1 113(2) . .
C9 N1 Co1 113(2) . 2
C10 N1 Co1 111.0(18) . 2
C10 N1 Co1 111.0(18) . .
C10 N1 C9 110(4) . .
C11 N1 Co1 108(2) . .
C11 N1 Co1 108(2) . 2
C11 N1 C9 101(3) . .
C11 N1 C10 114(3) . .
C3 C4 C5 120.0 . .
C8 C4 C3 120.2(12) . .
C8 C4 C5 119.8(12) . .
C4 C3 H3 120.0 . .
C2 C3 C4 120.0 . .
C2 C3 H3 120.0 . .
C3 C2 H2 120.0 . .
C1 C2 C3 120.0 . .
C1 C2 H2 120.0 . .
C2 C1 C7 121.5(11) . .
C6 C1 C7 118.5(11) . .
C6 C1 C2 120.0 . .
C1 C6 H6 120.0 . .
C1 C6 C5 120.0 . .
C5 C6 H6 120.0 . .
C4 C5 H5 120.0 . .
C6 C5 C4 120.0 . .
C6 C5 H5 120.0 . .
Co1 O1W Co1 0(2) 2 .
Co1 O1W H1WA 109.5 2 .
Co1 O1W H1WA 109.5 . .
Co1 O1W H1WB 132(2) 2 .
Co1 O1W H1WB 132(2) . .
H1WA O1W H1WB 118.1 . .
O4 C8 O3 121(10) . .
C4 C8 O4 122(8) . .
C4 C8 O3 117(8) . .
N1 C9 C9 110.5(19) . 2_565
N1 C9 H9A 109.5 . .
N1 C9 H9B 109.5 . .
C9 C9 H9A 109.5 2_565 .
C9 C9 H9B 109.5 2_565 .
H9A C9 H9B 108.1 . .
N1 C10 C10 110.0(15) . 2_565
N1 C10 H10A 109.7 . .
N1 C10 H10B 109.7 . .
C10 C10 H10A 109.7 2_565 .
C10 C10 H10B 109.7 2_565 .
H10A C10 H10B 108.2 . .
N1 C11 C11 111.3(16) . 2_565
N1 C11 H11A 109.4 . .
N1 C11 H11B 109.4 . .
C11 C11 H11A 109.4 2_565 .
C11 C11 H11B 109.4 2_565 .
H11A C11 H11B 108.0 . .

loop_
_geom_bond_atom_site_label_1
_geom_bond_atom_site_label_2
_geom_bond_distance
_geom_bond_site_symmetry_2
Co1 Co1 0.0000 2
Co1 O1 2.25(7) .
Co1 O4 2.16(7) 1_554
Co1 O2 2.25(7) .
Co1 N1 2.256(19) .
Co1 N1 2.256(19) 2
Co1 O1W 2.03(4) .
O1 Co1 2.25(7) 2
O1 C7 1.26(6) .
O4 Co1 2.16(7) 1_556
O4 C8 1.30(11) .
O2 Co1 2.25(7) 2
O2 C7 1.24(7) .
C7 C1 1.480(3) .
N1 Co1 2.256(19) 2
N1 C9 1.480(3) .
N1 C10 1.480(3) .
N1 C11 1.480(3) .
C4 C3 1.3900 .
C4 C5 1.3900 .
C4 C8 1.3(2) .
C3 H3 0.9300 .
C3 C2 1.3900 .
C2 H2 0.9300 .
C2 C1 1.3900 .
C1 C6 1.3900 .
C6 H6 0.9300 .
C6 C5 1.3900 .
C5 H5 0.9300 .
O1W Co1 2.03(4) 2
O1W H1WA 0.8200 .
O1W H1WB 1.108(17) .
C8 O3 1.37(10) .
C9 C9 1.53(9) 2_565
C9 H9A 0.9700 .
C9 H9B 0.9700 .
C10 C10 1.56(6) 2_565
C10 H10A 0.9700 .
C10 H10B 0.9700 .
C11 C11 1.50(7) 2_565
C11 H11A 0.9700 .
C11 H11B 0.9700 .

loop_
_geom_torsion_atom_site_label_1
_geom_torsion_atom_site_label_2
_geom_torsion_atom_site_label_3
_geom_torsion_atom_site_label_4
_geom_torsion
_geom_torsion_site_symmetry_1
_geom_torsion_site_symmetry_4
Co1 O1 C7 O2 0.000(4) . .
Co1 O1 C7 O2 0.000(4) 2 .
Co1 O1 C7 C1 180.0(3) 2 .
Co1 O1 C7 C1 180.0(3) . .
Co1 O4 C8 C4 180.00(3) 1_556 .
Co1 O4 C8 O3 0.00(5) 1_556 .
Co1 O2 C7 O1 0.000(5) . .
Co1 O2 C7 O1 0.000(5) 2 .
Co1 O2 C7 C1 180.0(3) 2 .
Co1 O2 C7 C1 180.0(3) . .
Co1 N1 C9 C9 -177.0(9) 2 2_565
Co1 N1 C9 C9 -177.0(9) . 2_565
Co1 N1 C10 C10 176.3(14) . 2_565
Co1 N1 C10 C10 176.3(14) 2 2_565
Co1 N1 C11 C11 -178.7(11) 2 2_565
Co1 N1 C11 C11 -178.7(11) . 2_565
O1 C7 C1 C2 180.0(3) . .
O1 C7 C1 C6 0.0(4) . .
O2 C7 C1 C2 0.0(5) . .
O2 C7 C1 C6 180.0(2) . .
C7 C1 C6 C5 180.0(4) . .
C4 C3 C2 C1 0.0 . .
C3 C4 C5 C6 0.0 . .
C3 C4 C8 O4 180.0(2) . .
C3 C4 C8 O3 0.0(2) . .
C3 C2 C1 C7 180.0(5) . .
C3 C2 C1 C6 0.0 . .
C2 C1 C6 C5 0.0 . .
C1 C6 C5 C4 0.0 . .
C5 C4 C3 C2 0.0 . .
C5 C4 C8 O4 0.0(2) . .
C5 C4 C8 O3 180.0(2) . .
C8 C4 C3 C2 180.00(16) . .
C8 C4 C5 C6 180.00(16) . .
C9 N1 C10 C10 -58(3) . 2_565
C9 N1 C11 C11 63(2) . 2_565
C10 N1 C9 C9 58(3) . 2_565
C10 N1 C11 C11 -55(3) . 2_565
C11 N1 C9 C9 -62(2) . 2_565
C11 N1 C10 C10 54(3) . 2_565
